data_4322326
loop_
_publ_author_name
'Zhiping Zheng'
'Thomas G. Gray'
'R. H. Holm'

_publ_section_title
;
 Synthesis and Structures of Solvated Monoclusters and Bridged Di- and
 Triclusters Based on the cubic Building Block [Re6(\m3-Se)8]2+
;
_journal_name_full 'Inorganic Chemistry'
_journal_page_first 4888
_journal_page_last 4895
_journal_paper_doi 10.1021/ic9906050
_journal_volume 38
_journal_year 1999
_chemical_formula_sum 'C18 H42 F12 N6 O6 Re6 Sb2 Se8'
_chemical_formula_weight 2658.96
_chemical_name_systematic
; 
 ? 
;
_space_group_IT_number 148
_symmetry_cell_setting trigonal
_symmetry_space_group_name_Hall '-R 3'
_symmetry_space_group_name_H-M 'R -3 :H'
_atom_sites_solution_hydrogens geom
_atom_sites_solution_primary direct
_atom_sites_solution_secondary difmap
_audit_creation_method SHELXL
_cell_angle_alpha 90.00
_cell_angle_beta 90.00
_cell_angle_gamma 120.00
_cell_formula_units_Z 3
_cell_length_a 12.550(2)
_cell_length_b 12.550(2)
_cell_length_c 27.039(5)
_cell_measurement_temperature 293(2)
_cell_volume 3688.2(11)
_computing_structure_refinement 'SHELXL-93 (Sheldrick, 1993)'
_computing_structure_solution 'SHELXS-86 (Sheldrick, 1990)'
_diffrn_ambient_temperature 293(2)
_diffrn_radiation_monochromator graphite
_diffrn_radiation_source 'fine-focus sealed tube'
_diffrn_radiation_type MoK\a
_diffrn_radiation_wavelength 0.71073
_diffrn_reflns_av_R_equivalents 0.0433
_diffrn_reflns_av_sigmaI/netI 0.0761
_diffrn_reflns_limit_h_max 10
_diffrn_reflns_limit_h_min -13
_diffrn_reflns_limit_k_max 11
_diffrn_reflns_limit_k_min -12
_diffrn_reflns_limit_l_max 10
_diffrn_reflns_limit_l_min -29
_diffrn_reflns_number 1780
_diffrn_reflns_theta_max 22.49
_diffrn_reflns_theta_min 2.02
_exptl_absorpt_coefficient_mu 21.791
_exptl_crystal_density_diffrn 3.592
_exptl_crystal_F_000 3516
_refine_diff_density_max 1.569
_refine_diff_density_min -1.596
_refine_diff_density_rms 0.225
_refine_ls_extinction_coef 0.00015(2)
_refine_ls_extinction_expression Fc^*^=kFc[1+0.001xFc^2^\l^3^/sin(2\q)]^-1/4^
_refine_ls_extinction_method SHELXL
_refine_ls_goodness_of_fit_all 0.569
_refine_ls_goodness_of_fit_obs 0.618
_refine_ls_matrix_type full
_refine_ls_number_parameters 90
_refine_ls_number_reflns 1077
_refine_ls_number_restraints 0
_refine_ls_restrained_S_all 0.569
_refine_ls_restrained_S_obs 0.618
_refine_ls_R_factor_all 0.0721
_refine_ls_R_factor_obs 0.0337
_refine_ls_shift/esd_max 0.000
_refine_ls_shift/esd_mean 0.000
_refine_ls_structure_factor_coef Fsqd
_refine_ls_weighting_details 'w=1/[\s^2^(Fo^2^)+(0.1000P)^2^+0.0000P] where P=(Fo^2^+2Fc^2^)/3'
_refine_ls_weighting_scheme calc
_refine_ls_wR_factor_all 0.1009
_refine_ls_wR_factor_obs 0.0818
_reflns_number_observed 634
_reflns_number_total 1077
_reflns_observed_criterion >2sigma(I)
_cod_data_source_file ic9906050_04.cif
_cod_data_source_block zz57a
_cod_depositor_comments
;
The following automatic conversions were performed:

'_refine_ls_weighting_scheme' value 'calc
w=1/[\s^2^(Fo^2^)+(0.1000P)^2^+0.0000P] where P=(Fo^2^+2Fc^2^)/3' was
changed to 'calc'. New tag '_refine_ls_weighting_details' was
created. The value of the new tag was set to
'w=1/[\s^2^(Fo^2^)+(0.1000P)^2^+0.0000P] where P=(Fo^2^+2Fc^2^)/3'.

Automatic conversion script
Id: cif_fix_values 3143 2015-03-26 13:38:13Z robertas 
;
_cod_original_cell_volume 3688.0(10)
_cod_original_sg_symbol_H-M 'R -3'
_cod_database_code 4322326

loop_
_symmetry_equiv_pos_as_xyz
'x, y, z'
'-y, x-y, z'
'-x+y, -x, z'
'x+2/3, y+1/3, z+1/3'
'-y+2/3, x-y+1/3, z+1/3'
'-x+y+2/3, -x+1/3, z+1/3'
'x+1/3, y+2/3, z+2/3'
'-y+1/3, x-y+2/3, z+2/3'
'-x+y+1/3, -x+2/3, z+2/3'
'-x, -y, -z'
'y, -x+y, -z'
'x-y, x, -z'
'-x+2/3, -y+1/3, -z+1/3'
'y+2/3, -x+y+1/3, -z+1/3'
'x-y+2/3, x+1/3, -z+1/3'
'-x+1/3, -y+2/3, -z+2/3'
'y+1/3, -x+y+2/3, -z+2/3'
'x-y+1/3, x+2/3, -z+2/3'

loop_
_atom_site_aniso_label
_atom_site_aniso_U_11
_atom_site_aniso_U_22
_atom_site_aniso_U_33
_atom_site_aniso_U_23
_atom_site_aniso_U_13
_atom_site_aniso_U_12
Re1 0.0250(5) 0.0302(5) 0.0211(4) -0.0001(3) -0.0015(3) 0.0143(4)
Se1 0.0314(11) 0.0513(13) 0.0308(12) 0.0004(8) 0.0020(8) 0.0232(10)
Se2 0.0360(12) 0.0360(12) 0.022(2) 0.000 0.000 0.0180(6)
Sb 0.0784(13) 0.0784(13) 0.041(2) 0.000 0.000 0.0392(7)
F1 0.238(27) 0.366(35) 0.132(18) 0.009(20) 0.029(17) 0.260(28)
F2 0.432(46) 0.331(42) 0.166(24) 0.141(25) 0.085(28) 0.260(45)
O 0.028(8) 0.058(9) 0.031(7) 0.005(6) -0.003(6) 0.023(7)
N 0.030(9) 0.060(11) 0.031(9) 0.002(8) -0.003(7) 0.028(8)
C1 0.046(14) 0.051(13) 0.027(11) 0.013(10) 0.014(10) 0.024(11)
C2 0.076(18) 0.103(20) 0.055(15) 0.015(15) -0.019(13) 0.052(16)
C3 0.020(11) 0.138(23) 0.051(14) 0.029(14) 0.012(10) 0.038(13)

loop_
_atom_site_label
_atom_site_type_symbol
_atom_site_fract_x
_atom_site_fract_y
_atom_site_fract_z
_atom_site_U_iso_or_equiv
_atom_site_thermal_displace_type
_atom_site_occupancy
_atom_site_calc_flag
_atom_site_refinement_flags
_atom_site_disorder_group
Re1 Re 0.53879(6) 0.31546(6) 0.29397(2) 0.0252(3) Uani 1 d . .
Se1 Se 0.4202(2) 0.2989(2) 0.37165(6) 0.0367(6) Uani 1 d . .
Se2 Se 0.6667 0.3333 0.21900(11) 0.0313(8) Uani 1 d S .
Sb Sb 0.6667 0.3333 -0.06111(10) 0.0661(9) Uani 1 d S .
F1 F 0.7697(24) 0.3080(29) -0.1001(8) 0.197(12) Uani 1 d . .
F2 F 0.6470(38) 0.2101(29) -0.0205(10) 0.279(17) Uani 1 d . .
O O 0.3948(11) 0.2976(11) 0.2462(4) 0.038(3) Uani 1 d . .
N N 0.2101(13) 0.2632(14) 0.2265(5) 0.038(4) Uani 1 d . .
C1 C 0.2850(18) 0.2599(17) 0.2573(7) 0.041(5) Uani 1 d . .
H1A H 0.2573(18) 0.2287(17) 0.2888(7) 0.180(144) Uiso 1 calc R .
C2 C 0.2466(21) 0.3092(24) 0.1763(8) 0.074(7) Uani 1 d . .
H2A H 0.1774(21) 0.3042(24) 0.1590(8) 0.112 Uiso 1 calc R .
H2B H 0.2746(21) 0.2604(24) 0.1594(8) 0.112 Uiso 1 calc R .
H2C H 0.3118(21) 0.3934(24) 0.1773(8) 0.112 Uiso 1 calc R .
C3 C 0.0814(16) 0.2223(23) 0.2377(8) 0.070(8) Uani 1 d . .
H3A H 0.0427(16) 0.2332(23) 0.2091(8) 0.105 Uiso 1 calc R .
H3B H 0.0772(16) 0.2698(23) 0.2647(8) 0.105 Uiso 1 calc R .
H3C H 0.0399(16) 0.1369(23) 0.2467(8) 0.105 Uiso 1 calc R .

loop_
_atom_type_symbol
_atom_type_description
_atom_type_scat_dispersion_real
_atom_type_scat_dispersion_imag
_atom_type_scat_source
C C 0.0033 0.0016 'International Tables Vol C Tables 4.2.6.8 and 6.1.1.4'
H H 0.0000 0.0000 'International Tables Vol C Tables 4.2.6.8 and 6.1.1.4'
N N 0.0061 0.0033 'International Tables Vol C Tables 4.2.6.8 and 6.1.1.4'
O O 0.0106 0.0060 'International Tables Vol C Tables 4.2.6.8 and 6.1.1.4'
F F 0.0171 0.0103 'International Tables Vol C Tables 4.2.6.8 and 6.1.1.4'
Se Se -0.0929 2.2259 'International Tables Vol C Tables 4.2.6.8 and 6.1.1.4'
Sb Sb -0.5866 1.5461 'International Tables Vol C Tables 4.2.6.8 and 6.1.1.4'
Re Re -1.0185 7.2310 'International Tables Vol C Tables 4.2.6.8 and 6.1.1.4'

loop_
_geom_angle_atom_site_label_1
_geom_angle_atom_site_label_2
_geom_angle_atom_site_label_3
_geom_angle
_geom_angle_site_symmetry_1
_geom_angle_site_symmetry_3
_geom_angle_publ_flag
O Re1 Se1 92.1(3) . 18_545 ?
O Re1 Se1 90.7(3) . 17 ?
Se1 Re1 Se1 177.21(6) 18_545 17 ?
O Re1 Se1 93.5(3) . . ?
Se1 Re1 Se1 90.16(5) 18_545 . ?
Se1 Re1 Se1 90.15(5) 17 . ?
O Re1 Se2 89.5(3) . . ?
Se1 Re1 Se2 89.78(5) 18_545 . ?
Se1 Re1 Se2 89.77(5) 17 . ?
Se1 Re1 Se2 177.03(6) . . ?
O Re1 Re1 136.8(3) . 18_545 ?
Se1 Re1 Re1 58.99(4) 18_545 18_545 ?
Se1 Re1 Re1 118.98(5) 17 18_545 ?
Se1 Re1 Re1 58.68(5) . 18_545 ?
Se2 Re1 Re1 118.91(4) . 18_545 ?
O Re1 Re1 135.8(3) . 17 ?
Se1 Re1 Re1 118.98(5) 18_545 17 ?
Se1 Re1 Re1 58.98(4) 17 17 ?
Se1 Re1 Re1 58.66(5) . 17 ?
Se2 Re1 Re1 118.91(4) . 17 ?
Re1 Re1 Re1 60.01(3) 18_545 17 ?
O Re1 Re1 133.2(3) . 3_665 ?
Se1 Re1 Re1 118.77(6) 18_545 3_665 ?
Se1 Re1 Re1 58.75(6) 17 3_665 ?
Se1 Re1 Re1 118.65(5) . 3_665 ?
Se2 Re1 Re1 58.92(3) . 3_665 ?
Re1 Re1 Re1 90.0 18_545 3_665 ?
Re1 Re1 Re1 60.00(2) 17 3_665 ?
O Re1 Re1 134.2(3) . 2_655 ?
Se1 Re1 Re1 58.77(6) 18_545 2_655 ?
Se1 Re1 Re1 118.75(6) 17 2_655 ?
Se1 Re1 Re1 118.67(5) . 2_655 ?
Se2 Re1 Re1 58.92(3) . 2_655 ?
Re1 Re1 Re1 60.00(2) 18_545 2_655 ?
Re1 Re1 Re1 90.0 17 2_655 ?
Re1 Re1 Re1 60.0 3_665 2_655 ?
Re1 Se1 Re1 62.47(5) 17 18_545 ?
Re1 Se1 Re1 62.35(5) 17 . ?
Re1 Se1 Re1 62.35(5) 18_545 . ?
Re1 Se2 Re1 62.17(7) 3_665 2_655 ?
Re1 Se2 Re1 62.16(7) 3_665 . ?
Re1 Se2 Re1 62.17(7) 2_655 . ?
F2 Sb F2 87.0(15) 2_655 . ?
F2 Sb F2 87.0(15) 2_655 3_665 ?
F2 Sb F2 87.0(15) . 3_665 ?
F2 Sb F1 92.9(15) 2_655 . ?
F2 Sb F1 90.4(13) . . ?
F2 Sb F1 177.5(15) 3_665 . ?
F2 Sb F1 177.5(15) 2_655 3_665 ?
F2 Sb F1 92.9(15) . 3_665 ?
F2 Sb F1 90.4(13) 3_665 3_665 ?
F1 Sb F1 89.6(10) . 3_665 ?
F2 Sb F1 90.4(13) 2_655 2_655 ?
F2 Sb F1 177.5(16) . 2_655 ?
F2 Sb F1 92.9(15) 3_665 2_655 ?
F1 Sb F1 89.6(10) . 2_655 ?
F1 Sb F1 89.6(10) 3_665 2_655 ?
C1 O Re1 127.6(11) . . ?
C1 N C2 122.2(16) . . ?
C1 N C3 123.9(16) . . ?
C2 N C3 113.9(15) . . ?
O C1 N 121.6(17) . . ?

loop_
_geom_bond_atom_site_label_1
_geom_bond_atom_site_label_2
_geom_bond_distance
_geom_bond_site_symmetry_2
_geom_bond_publ_flag
Re1 O 2.139(11) . ?
Re1 Se1 2.514(2) 18_545 ?
Re1 Se1 2.514(2) 17 ?
Re1 Se1 2.522(2) . ?
Re1 Se2 2.525(2) . ?
Re1 Re1 2.6069(11) 18_545 ?
Re1 Re1 2.6069(11) 17 ?
Re1 Re1 2.6072(11) 3_665 ?
Re1 Re1 2.6072(11) 2_655 ?
Se1 Re1 2.514(2) 17 ?
Se1 Re1 2.514(2) 18_545 ?
Se2 Re1 2.525(2) 3_665 ?
Se2 Re1 2.525(2) 2_655 ?
Sb F2 1.81(2) 2_655 ?
Sb F2 1.81(2) . ?
Sb F2 1.81(2) 3_665 ?
Sb F1 1.82(2) . ?
Sb F1 1.82(2) 3_665 ?
Sb F1 1.82(2) 2_655 ?
O C1 1.25(2) . ?
N C1 1.27(2) . ?
N C2 1.46(2) . ?
N C3 1.46(2) . ?
